data_7112735
loop_
_publ_author_name
'Alem\'an, Jos\'e'
'del Solar, Virginia'
'Alvarez-Vald\'es, Amparo'
'R\'ios-Luci, Carla'
'Padr\'on, Jos\'e M.'
'Navarro-Ranninger, Carmen'

_publ_section_title
;
 Novel N-sulfonamide trans-platinum complexes: synthesis, reactivity and
 in vitro evaluation
;
_journal_issue 8
_journal_name_full MedChemComm
_journal_page_first 789
_journal_paper_doi 10.1039/c1md00070e
_journal_volume 2
_journal_year 2011
_chemical_formula_sum 'C14 H26 Cl2 N2 O3 Pt S2'
_chemical_formula_weight 600.48
_chemical_name_systematic
;
?
;
_space_group_IT_number 2
_symmetry_cell_setting triclinic
_symmetry_space_group_name_Hall '-P 1'
_symmetry_space_group_name_H-M 'P -1'
_atom_sites_solution_hydrogens geom
_atom_sites_solution_primary direct
_atom_sites_solution_secondary difmap
_audit_creation_method SHELXL-97
_cell_angle_alpha 95.196(3)
_cell_angle_beta 98.091(3)
_cell_angle_gamma 90.511(3)
_cell_formula_units_Z 2
_cell_length_a 7.9973(4)
_cell_length_b 10.8873(6)
_cell_length_c 11.5879(6)
_cell_measurement_reflns_used 9730
_cell_measurement_temperature 100(2)
_cell_measurement_theta_max 33.61
_cell_measurement_theta_min 2.47
_cell_volume 994.56(9)
_computing_cell_refinement 'Bruker SMART'
_computing_data_collection 'Bruker SMART'
_computing_data_reduction 'Bruker SAINT'
_computing_molecular_graphics 'Bruker SHELXTL'
_computing_publication_material 'Bruker SHELXTL'
_computing_structure_refinement 'SHELXL-97 (Sheldrick, 1997)'
_computing_structure_solution 'SHELXS-97 (Sheldrick, 1990)'
_diffrn_ambient_temperature 100(2)
_diffrn_measured_fraction_theta_full 0.988
_diffrn_measured_fraction_theta_max 0.988
_diffrn_measurement_device_type 'CCD area detector'
_diffrn_measurement_method 'phi and omega scans'
_diffrn_radiation_monochromator graphite
_diffrn_radiation_source 'fine-focus sealed tube'
_diffrn_radiation_type MoK\a
_diffrn_radiation_wavelength 0.71073
_diffrn_reflns_av_R_equivalents 0.0378
_diffrn_reflns_av_sigmaI/netI 0.0176
_diffrn_reflns_limit_h_max 9
_diffrn_reflns_limit_h_min -9
_diffrn_reflns_limit_k_max 13
_diffrn_reflns_limit_k_min -13
_diffrn_reflns_limit_l_max 14
_diffrn_reflns_limit_l_min -14
_diffrn_reflns_number 40543
_diffrn_reflns_theta_full 26.37
_diffrn_reflns_theta_max 26.37
_diffrn_reflns_theta_min 2.47
_exptl_absorpt_coefficient_mu 7.548
_exptl_absorpt_correction_T_max 0.7040
_exptl_absorpt_correction_T_min 0.3136
_exptl_absorpt_correction_type multi-scan
_exptl_crystal_colour yellow
_exptl_crystal_density_diffrn 2.005
_exptl_crystal_density_meas 0
_exptl_crystal_density_method 'not measured'
_exptl_crystal_description prismatic
_exptl_crystal_F_000 584
_exptl_crystal_size_max 0.20
_exptl_crystal_size_mid 0.10
_exptl_crystal_size_min 0.05
_refine_diff_density_max 0.919
_refine_diff_density_min -0.481
_refine_diff_density_rms 0.076
_refine_ls_extinction_method none
_refine_ls_goodness_of_fit_ref 1.092
_refine_ls_hydrogen_treatment mixed
_refine_ls_matrix_type full
_refine_ls_number_parameters 242
_refine_ls_number_reflns 4005
_refine_ls_number_restraints 0
_refine_ls_restrained_S_all 1.092
_refine_ls_R_factor_all 0.0138
_refine_ls_R_factor_gt 0.0126
_refine_ls_shift/su_max 0.002
_refine_ls_shift/su_mean 0.000
_refine_ls_structure_factor_coef Fsqd
_refine_ls_weighting_details 'calc w=1/[\s^2^(Fo^2^)+(0.0103P)^2^+0.8587P] where P=(Fo^2^+2Fc^2^)/3'
_refine_ls_weighting_scheme calc
_refine_ls_wR_factor_gt 0.0307
_refine_ls_wR_factor_ref 0.0311
_reflns_number_gt 3849
_reflns_number_total 4005
_reflns_threshold_expression >2sigma(I)
_cod_data_source_file c1md00070e.txt
_cod_data_source_block datos_0m
_cod_depositor_comments
;
The following automatic conversions were performed:

'_symmetry_cell_setting' value 'Triclinic' changed to 'triclinic'
according to
/usr/data/users/saulius/automatic-downloads/retrospective/RSC/lib/dictionaries/cif_core.dic
dictionary named 'cif_core.dic' version 2.4.2 from 2011-04-26.

Automatic conversion script
Id: cif_fix_values 2281 2013-09-26 08:29:07Z andrius 
;
_cod_original_sg_symbol_H-M P-1
_cod_database_code 7112735

loop_
_symmetry_equiv_pos_as_xyz
'x, y, z'
'-x, -y, -z'

loop_
_atom_site_label
_atom_site_type_symbol
_atom_site_fract_x
_atom_site_fract_y
_atom_site_fract_z
_atom_site_U_iso_or_equiv
_atom_site_adp_type
_atom_site_occupancy
_atom_site_symmetry_multiplicity
_atom_site_calc_flag
_atom_site_refinement_flags
Pt1 Pt 0.288387(10) 0.365210(7) 1.187613(7) 0.01041(3) Uani 1 1 d .
S1 S 0.16221(7) 0.52809(5) 1.26174(5) 0.01178(11) Uani 1 1 d .
S2 S 0.39099(7) 0.08517(5) 0.77911(5) 0.01116(11) Uani 1 1 d .
C1 C -0.0586(3) 0.5312(2) 1.2168(2) 0.0187(5) Uani 1 1 d .
H1A H -0.1057 0.6020 1.2587 0.028 Uiso 1 1 calc R
H1B H -0.1115 0.4549 1.2345 0.028 Uiso 1 1 calc R
H1C H -0.0809 0.5385 1.1324 0.028 Uiso 1 1 calc R
C2 C 0.1701(3) 0.5199(2) 1.4142(2) 0.0186(5) Uani 1 1 d .
H2A H 0.2878 0.5270 1.4519 0.028 Uiso 1 1 calc R
H2B H 0.1212 0.4408 1.4284 0.028 Uiso 1 1 calc R
H2C H 0.1056 0.5875 1.4467 0.028 Uiso 1 1 calc R
C3 C 0.5807(3) 0.2356(2) 1.08358(19) 0.0154(5) Uani 1 1 d .
H3A H 0.6166 0.1583 1.0432 0.018 Uiso 1 1 calc R
H3B H 0.6642 0.2572 1.1543 0.018 Uiso 1 1 calc R
C4 C 0.5788(3) 0.3376(2) 1.00311(19) 0.0143(4) Uani 1 1 d .
H4A H 0.6949 0.3511 0.9857 0.017 Uiso 1 1 calc R
H4B H 0.5442 0.4147 1.0444 0.017 Uiso 1 1 calc R
C5 C 0.4612(3) 0.31145(19) 0.88832(19) 0.0131(4) Uani 1 1 d .
H5A H 0.3443 0.2983 0.9043 0.016 Uiso 1 1 calc R
H5B H 0.4624 0.3831 0.8415 0.016 Uiso 1 1 calc R
C6 C 0.2400(3) 0.12458(19) 0.66029(19) 0.0116(4) Uani 1 1 d .
C7 C 0.3022(3) 0.15837(19) 0.55939(19) 0.0135(4) Uani 1 1 d .
C8 C 0.1874(3) 0.1854(2) 0.4642(2) 0.0149(5) Uani 1 1 d .
C9 C 0.0146(3) 0.18093(19) 0.4657(2) 0.0149(5) Uani 1 1 d .
C10 C -0.0426(3) 0.1480(2) 0.5659(2) 0.0148(5) Uani 1 1 d .
C11 C 0.0645(3) 0.11881(19) 0.6650(2) 0.0130(4) Uani 1 1 d .
C12 C 0.4871(3) 0.1696(2) 0.5474(2) 0.0174(5) Uani 1 1 d .
H12A H 0.4993 0.1723 0.4647 0.026 Uiso 1 1 calc R
H12B H 0.5467 0.0983 0.5775 0.026 Uiso 1 1 calc R
H12C H 0.5355 0.2454 0.5921 0.026 Uiso 1 1 calc R
C13 C -0.1076(3) 0.2104(2) 0.3609(2) 0.0194(5) Uani 1 1 d .
H13A H -0.1929 0.1439 0.3407 0.029 Uiso 1 1 calc R
H13B H -0.0461 0.2183 0.2944 0.029 Uiso 1 1 calc R
H13C H -0.1631 0.2881 0.3795 0.029 Uiso 1 1 calc R
C14 C -0.0189(3) 0.0831(2) 0.7667(2) 0.0184(5) Uani 1 1 d .
H14A H -0.1418 0.0789 0.7441 0.028 Uiso 1 1 calc R
H14B H 0.0099 0.1449 0.8337 0.028 Uiso 1 1 calc R
H14C H 0.0210 0.0024 0.7884 0.028 Uiso 1 1 calc R
Cl1 Cl 0.05785(7) 0.29982(5) 1.05569(5) 0.02136(12) Uani 1 1 d .
Cl2 Cl 0.52755(7) 0.42265(5) 1.31789(5) 0.01847(11) Uani 1 1 d .
N1 N 0.4111(3) 0.21469(17) 1.11963(18) 0.0139(4) Uani 1 1 d .
N2 N 0.5158(2) 0.20112(17) 0.82218(17) 0.0125(4) Uani 1 1 d .
O1 O 0.2311(2) 0.64905(14) 1.24379(14) 0.0172(3) Uani 1 1 d .
O2 O 0.4928(2) -0.01088(14) 0.73372(13) 0.0151(3) Uani 1 1 d .
O3 O 0.3050(2) 0.06212(14) 0.87554(14) 0.0161(3) Uani 1 1 d .
H1D H 0.422(3) 0.163(3) 1.172(3) 0.021(7) Uiso 1 1 d .
H1E H 0.342(3) 0.180(2) 1.061(2) 0.011(6) Uiso 1 1 d .
H2D H 0.593(4) 0.212(2) 0.785(2) 0.017(7) Uiso 1 1 d .
H8 H 0.227(3) 0.204(2) 0.398(2) 0.020(7) Uiso 1 1 d .
H10 H -0.156(4) 0.149(2) 0.566(2) 0.017(7) Uiso 1 1 d .

loop_
_atom_site_aniso_label
_atom_site_aniso_U_11
_atom_site_aniso_U_22
_atom_site_aniso_U_33
_atom_site_aniso_U_23
_atom_site_aniso_U_13
_atom_site_aniso_U_12
Pt1 0.01135(5) 0.01087(5) 0.00903(5) 0.00133(3) 0.00118(3) 0.00142(3)
S1 0.0115(3) 0.0116(2) 0.0127(3) 0.0012(2) 0.0032(2) 0.0003(2)
S2 0.0119(3) 0.0107(2) 0.0106(2) 0.00221(19) -0.0002(2) 0.0002(2)
C1 0.0131(12) 0.0192(11) 0.0238(13) 0.0014(10) 0.0030(10) 0.0027(9)
C2 0.0245(13) 0.0195(11) 0.0123(11) 0.0001(9) 0.0051(10) 0.0012(10)
C3 0.0162(12) 0.0184(11) 0.0113(11) 0.0017(9) 0.0007(9) 0.0065(9)
C4 0.0153(11) 0.0136(10) 0.0143(11) 0.0009(8) 0.0032(9) 0.0009(9)
C5 0.0148(11) 0.0111(10) 0.0136(11) 0.0017(8) 0.0026(9) 0.0029(8)
C6 0.0121(11) 0.0088(10) 0.0126(10) 0.0007(8) -0.0020(9) 0.0004(8)
C7 0.0142(11) 0.0114(10) 0.0143(11) 0.0003(8) 0.0005(9) -0.0006(8)
C8 0.0183(12) 0.0125(10) 0.0129(11) 0.0010(8) -0.0006(9) -0.0012(9)
C9 0.0176(12) 0.0080(10) 0.0167(11) -0.0021(8) -0.0036(9) 0.0011(8)
C10 0.0085(11) 0.0130(10) 0.0214(12) -0.0025(9) -0.0002(9) 0.0023(8)
C11 0.0138(11) 0.0090(10) 0.0162(11) -0.0003(8) 0.0031(9) 0.0015(8)
C12 0.0161(12) 0.0216(12) 0.0150(11) 0.0043(9) 0.0030(9) -0.0029(9)
C13 0.0196(13) 0.0166(11) 0.0197(12) 0.0012(9) -0.0052(10) 0.0018(9)
C14 0.0142(12) 0.0214(12) 0.0205(12) 0.0011(9) 0.0063(10) 0.0008(9)
Cl1 0.0155(3) 0.0251(3) 0.0204(3) -0.0069(2) -0.0026(2) 0.0011(2)
Cl2 0.0153(3) 0.0231(3) 0.0150(3) -0.0021(2) -0.0025(2) 0.0036(2)
N1 0.0175(10) 0.0125(9) 0.0116(10) 0.0017(8) 0.0012(8) 0.0021(8)
N2 0.0116(10) 0.0129(9) 0.0130(9) -0.0003(7) 0.0033(8) -0.0020(7)
O1 0.0184(9) 0.0114(7) 0.0236(9) 0.0028(6) 0.0081(7) -0.0016(6)
O2 0.0165(8) 0.0136(7) 0.0140(8) 0.0021(6) -0.0022(7) 0.0038(6)
O3 0.0181(9) 0.0168(8) 0.0138(8) 0.0045(6) 0.0020(7) -0.0020(6)

loop_
_atom_type_symbol
_atom_type_description
_atom_type_scat_dispersion_real
_atom_type_scat_dispersion_imag
_atom_type_scat_source
C C 0.0033 0.0016 'International Tables Vol C Tables 4.2.6.8 and 6.1.1.4'
H H 0.0000 0.0000 'International Tables Vol C Tables 4.2.6.8 and 6.1.1.4'
N N 0.0061 0.0033 'International Tables Vol C Tables 4.2.6.8 and 6.1.1.4'
O O 0.0106 0.0060 'International Tables Vol C Tables 4.2.6.8 and 6.1.1.4'
S S 0.1246 0.1234 'International Tables Vol C Tables 4.2.6.8 and 6.1.1.4'
Cl Cl 0.1484 0.1585 'International Tables Vol C Tables 4.2.6.8 and 6.1.1.4'
Pt Pt -1.7033 8.3905 'International Tables Vol C Tables 4.2.6.8 and 6.1.1.4'

loop_
_geom_angle_atom_site_label_1
_geom_angle_atom_site_label_2
_geom_angle_atom_site_label_3
_geom_angle
N1 Pt1 S1 178.82(6)
N1 Pt1 Cl1 86.73(6)
S1 Pt1 Cl1 94.37(2)
N1 Pt1 Cl2 90.51(6)
S1 Pt1 Cl2 88.39(2)
Cl1 Pt1 Cl2 177.22(2)
O1 S1 C2 107.91(11)
O1 S1 C1 106.72(10)
C2 S1 C1 101.06(12)
O1 S1 Pt1 116.31(7)
C2 S1 Pt1 108.78(8)
C1 S1 Pt1 114.80(8)
O3 S2 O2 118.26(9)
O3 S2 N2 106.77(10)
O2 S2 N2 106.29(10)
O3 S2 C6 109.04(10)
O2 S2 C6 107.30(10)
N2 S2 C6 108.89(10)
S1 C1 H1A 109.5
S1 C1 H1B 109.5
H1A C1 H1B 109.5
S1 C1 H1C 109.5
H1A C1 H1C 109.5
H1B C1 H1C 109.5
S1 C2 H2A 109.5
S1 C2 H2B 109.5
H2A C2 H2B 109.5
S1 C2 H2C 109.5
H2A C2 H2C 109.5
H2B C2 H2C 109.5
N1 C3 C4 111.97(18)
N1 C3 H3A 109.2
C4 C3 H3A 109.2
N1 C3 H3B 109.2
C4 C3 H3B 109.2
H3A C3 H3B 107.9
C3 C4 C5 113.93(19)
C3 C4 H4A 108.8
C5 C4 H4A 108.8
C3 C4 H4B 108.8
C5 C4 H4B 108.8
H4A C4 H4B 107.7
N2 C5 C4 109.83(17)
N2 C5 H5A 109.7
C4 C5 H5A 109.7
N2 C5 H5B 109.7
C4 C5 H5B 109.7
H5A C5 H5B 108.2
C7 C6 C11 120.9(2)
C7 C6 S2 117.38(16)
C11 C6 S2 121.70(16)
C8 C7 C6 118.6(2)
C8 C7 C12 116.8(2)
C6 C7 C12 124.6(2)
C9 C8 C7 122.1(2)
C9 C8 H8 119.4(17)
C7 C8 H8 118.5(17)
C10 C9 C8 118.0(2)
C10 C9 C13 121.0(2)
C8 C9 C13 121.0(2)
C9 C10 C11 123.4(2)
C9 C10 H10 116.4(16)
C11 C10 H10 120.2(17)
C10 C11 C6 117.0(2)
C10 C11 C14 116.7(2)
C6 C11 C14 126.3(2)
C7 C12 H12A 109.5
C7 C12 H12B 109.5
H12A C12 H12B 109.5
C7 C12 H12C 109.5
H12A C12 H12C 109.5
H12B C12 H12C 109.5
C9 C13 H13A 109.5
C9 C13 H13B 109.5
H13A C13 H13B 109.5
C9 C13 H13C 109.5
H13A C13 H13C 109.5
H13B C13 H13C 109.5
C11 C14 H14A 109.5
C11 C14 H14B 109.5
H14A C14 H14B 109.5
C11 C14 H14C 109.5
H14A C14 H14C 109.5
H14B C14 H14C 109.5
C3 N1 Pt1 118.31(14)
C3 N1 H1D 108.1(18)
Pt1 N1 H1D 106.8(18)
C3 N1 H1E 110.0(16)
Pt1 N1 H1E 106.5(16)
H1D N1 H1E 107(2)
C5 N2 S2 121.78(16)
C5 N2 H2D 115.5(19)
S2 N2 H2D 117.6(19)

loop_
_geom_bond_atom_site_label_1
_geom_bond_atom_site_label_2
_geom_bond_distance
Pt1 N1 2.0692(19)
Pt1 S1 2.2138(5)
Pt1 Cl1 2.2867(6)
Pt1 Cl2 2.3072(6)
S1 O1 1.4663(16)
S1 C2 1.769(2)
S1 C1 1.771(2)
S2 O3 1.4315(16)
S2 O2 1.4383(16)
S2 N2 1.6006(19)
S2 C6 1.785(2)
C1 H1A 0.9800
C1 H1B 0.9800
C1 H1C 0.9800
C2 H2A 0.9800
C2 H2B 0.9800
C2 H2C 0.9800
C3 N1 1.496(3)
C3 C4 1.512(3)
C3 H3A 0.9900
C3 H3B 0.9900
C4 C5 1.520(3)
C4 H4A 0.9900
C4 H4B 0.9900
C5 N2 1.469(3)
C5 H5A 0.9900
C5 H5B 0.9900
C6 C7 1.410(3)
C6 C11 1.413(3)
C7 C8 1.388(3)
C7 C12 1.510(3)
C8 C9 1.385(3)
C8 H8 0.91(3)
C9 C10 1.380(3)
C9 C13 1.508(3)
C10 C11 1.395(3)
C10 H10 0.90(3)
C11 C14 1.513(3)
C12 H12A 0.9800
C12 H12B 0.9800
C12 H12C 0.9800
C13 H13A 0.9800
C13 H13B 0.9800
C13 H13C 0.9800
C14 H14A 0.9800
C14 H14B 0.9800
C14 H14C 0.9800
N1 H1D 0.86(3)
N1 H1E 0.87(3)
N2 H2D 0.81(3)

loop_
_geom_hbond_atom_site_label_D
_geom_hbond_atom_site_label_H
_geom_hbond_atom_site_label_A
_geom_hbond_distance_DH
_geom_hbond_distance_HA
_geom_hbond_distance_DA
_geom_hbond_angle_DHA
_geom_hbond_site_symmetry_A
N2 H2D O1 0.81(3) 2.14(3) 2.819(2) 141(2) 2_667
N1 H1E O3 0.87(3) 2.38(3) 3.151(3) 148(2) .
N1 H1D O2 0.86(3) 2.13(3) 2.958(2) 161(2) 2_657

loop_
_geom_torsion_atom_site_label_1
_geom_torsion_atom_site_label_2
_geom_torsion_atom_site_label_3
_geom_torsion_atom_site_label_4
_geom_torsion
N1 Pt1 S1 O1 44(3)
Cl1 Pt1 S1 O1 -114.93(8)
Cl2 Pt1 S1 O1 65.32(8)
N1 Pt1 S1 C2 -78(3)
Cl1 Pt1 S1 C2 123.03(9)
Cl2 Pt1 S1 C2 -56.73(9)
N1 Pt1 S1 C1 170(3)
Cl1 Pt1 S1 C1 10.68(9)
Cl2 Pt1 S1 C1 -169.08(9)
N1 C3 C4 C5 -61.9(2)
C3 C4 C5 N2 -61.7(2)
O3 S2 C6 C7 176.04(16)
O2 S2 C6 C7 -54.76(19)
N2 S2 C6 C7 59.90(19)
O3 S2 C6 C11 -5.8(2)
O2 S2 C6 C11 123.37(18)
N2 S2 C6 C11 -121.98(18)
C11 C6 C7 C8 -0.3(3)
S2 C6 C7 C8 177.85(16)
C11 C6 C7 C12 178.7(2)
S2 C6 C7 C12 -3.2(3)
C6 C7 C8 C9 0.4(3)
C12 C7 C8 C9 -178.6(2)
C7 C8 C9 C10 -0.2(3)
C7 C8 C9 C13 -179.8(2)
C8 C9 C10 C11 -0.2(3)
C13 C9 C10 C11 179.4(2)
C9 C10 C11 C6 0.3(3)
C9 C10 C11 C14 -179.3(2)
C7 C6 C11 C10 -0.1(3)
S2 C6 C11 C10 -178.12(16)
C7 C6 C11 C14 179.5(2)
S2 C6 C11 C14 1.4(3)
C4 C3 N1 Pt1 -51.3(2)
S1 Pt1 N1 C3 -29(3)
Cl1 Pt1 N1 C3 129.60(16)
Cl2 Pt1 N1 C3 -50.66(16)
C4 C5 N2 S2 124.29(18)
O3 S2 N2 C5 -44.54(19)
O2 S2 N2 C5 -171.64(16)
C6 S2 N2 C5 73.05(19)
